data_1574746
loop_
_publ_author_name
'Zhang, Fangqing'
'Xu, Chun'
'Zhang, Zichun'
'Yang, Zhuang'
'Peng, Tao'
'Shao, Wen'
'Feng, Xiaoming'
'Liu, Yangbin'

_publ_section_title
;
 Synthesis of polysubstituted cyclobutanes through a photoredox
 strain-release/[3,3]-rearrangement cascade
;
_journal_issue 25
_journal_name_full 'Chemical Science'
_journal_page_first 11508
_journal_page_last 11518
_journal_paper_doi 10.1039/D5SC01431J
_journal_volume 16
_journal_year 2025
_chemical_formula_moiety 'C19 H24 N2 O2'
_chemical_formula_sum 'C19 H24 N2 O2'
_chemical_formula_weight 312.40
_space_group_crystal_system monoclinic
_space_group_IT_number 14
_space_group_name_Hall '-P 2ybc'
_space_group_name_H-M_alt 'P 1 21/c 1'
_atom_sites_solution_hydrogens geom
_atom_sites_solution_primary iterative
_audit_creation_date 2024-07-12
_audit_creation_method
;
Olex2 1.5
(compiled 2024.02.16 svn.r378c4104 for OlexSys, GUI svn.r6928)
;
_audit_update_record
;
2024-11-19 deposited with the CCDC.	2025-05-28 downloaded from the CCDC.
;
_cell_angle_alpha 90
_cell_angle_beta 108.624(2)
_cell_angle_gamma 90
_cell_formula_units_Z 4
_cell_length_a 9.7265(2)
_cell_length_b 14.7461(2)
_cell_length_c 12.5014(2)
_cell_measurement_reflns_used 8141
_cell_measurement_temperature 100.00(10)
_cell_measurement_theta_max 76.6770
_cell_measurement_theta_min 4.7720
_cell_volume 1699.16(5)
_computing_cell_refinement 'CrysAlisPro 1.171.43.129a (Rigaku OD, 2024)'
_computing_data_collection 'CrysAlisPro 1.171.43.129a (Rigaku OD, 2024)'
_computing_data_reduction 'CrysAlisPro 1.171.43.129a (Rigaku OD, 2024)'
_computing_molecular_graphics 'Olex2 1.5 (Dolomanov et al., 2009)'
_computing_publication_material 'Olex2 1.5 (Dolomanov et al., 2009)'
_computing_structure_refinement 'XL  (Sheldrick, 2008)'
_computing_structure_solution 'olex2.solve 1.5 (Bourhis et al., 2015)'
_diffrn_ambient_environment N~2~
_diffrn_ambient_temperature 100.00(10)
_diffrn_detector 'Hybrid Pixel Array Detector'
_diffrn_detector_area_resol_mean 10.0000
_diffrn_detector_type HyPix
_diffrn_measured_fraction_theta_full 0.998
_diffrn_measured_fraction_theta_max 0.942
_diffrn_measurement_details
;
List of Runs (angles in degrees, time in seconds):

  # Type    Start    End  Width  t~exp~   \w     \q     \k     \f   Frames
#--------------------------------------------------------------------------
  1  \w     74.00 100.00   0.50    0.11    --  105.65 -94.00  90.00   52
  2  \w     36.00  62.00   0.50    0.11    --  105.65 -94.00  90.00   52
  3  \w    -21.00  28.00   0.50    0.05    --   46.79 -94.00-108.00   98
  4  \w     31.00  57.00   0.50    0.05    --   46.79 -94.00-108.00   52
  5  \w     33.00 104.00   0.50    0.11    --  105.65 -94.00-108.00  142
  6  \w     33.00  58.00   0.50    0.11    --  105.65 -61.00 -90.00   50
  7  \w     33.00  58.00   0.50    0.11    --  105.65 -61.00 -60.00   50
  8  \w    -27.00  -1.00   0.50    0.05    --   46.79 -19.00-180.00   52
  9  \w    -15.00  28.00   0.50    0.05    --   46.79 -19.00-120.00   86
 10  \w    118.00 144.00   0.50    0.11    --  105.65  94.00   3.00   52
 11  \w    131.00 157.00   0.50    0.11    --  105.65  61.00 -30.00   52
 12  \w    100.00 126.00   0.50    0.11    --  105.65  61.00 -30.00   52
 13  \w    -64.00 -33.00   0.50    0.11    -- -104.00  61.00-180.00   62
 14  \w    -57.00 -31.00   0.50    0.11    -- -104.00  61.00-150.00   52
 15  \w    -68.00 -36.00   0.50    0.11    -- -104.00  61.00 -30.00   64
 16  \w    -68.00 -34.00   0.50    0.11    -- -104.00  61.00 120.00   68
 17  \w    -65.00 -34.00   0.50    0.11    -- -104.00  61.00 150.00   62
 18  \w    -38.00  26.00   0.50    0.05    --  -46.79  37.00 120.00  128
 19  \w    -62.00  25.00   0.50    0.05    --  -46.79  94.00   3.00  174
 20  \w   -101.00 -37.00   0.50    0.11    -- -104.00  94.00   3.00  128
 21  \w   -174.00 -96.00   0.50    0.11    -- -104.00 -45.00 -90.00  156
 22  \w   -149.00-116.00   0.50    0.11    -- -104.00 -94.00-108.00   66
;
_diffrn_measurement_device 'four-circle diffractometer'
_diffrn_measurement_device_type 'XtaLAB Synergy R, DW system, HyPix'
_diffrn_measurement_method '\w scans'
_diffrn_orient_matrix_type 'CrysAlisPro convention (1999,Acta A55,543-557)'
_diffrn_orient_matrix_UB_11 0.1352807000
_diffrn_orient_matrix_UB_12 0.0585990000
_diffrn_orient_matrix_UB_13 0.0549517000
_diffrn_orient_matrix_UB_21 0.0658712000
_diffrn_orient_matrix_UB_22 -0.0770490000
_diffrn_orient_matrix_UB_23 0.0839784000
_diffrn_orient_matrix_UB_31 0.0727664000
_diffrn_orient_matrix_UB_32 -0.0392616000
_diffrn_orient_matrix_UB_33 -0.0827351000
_diffrn_radiation_monochromator mirror
_diffrn_radiation_probe x-ray
_diffrn_radiation_type 'Cu K\a'
_diffrn_radiation_wavelength 1.54184
_diffrn_reflns_av_R_equivalents 0.0212
_diffrn_reflns_av_unetI/netI 0.0206
_diffrn_reflns_Laue_measured_fraction_full 0.998
_diffrn_reflns_Laue_measured_fraction_max 0.942
_diffrn_reflns_limit_h_max 12
_diffrn_reflns_limit_h_min -10
_diffrn_reflns_limit_k_max 15
_diffrn_reflns_limit_k_min -18
_diffrn_reflns_limit_l_max 13
_diffrn_reflns_limit_l_min -15
_diffrn_reflns_number 10262
_diffrn_reflns_point_group_measured_fraction_full 0.998
_diffrn_reflns_point_group_measured_fraction_max 0.942
_diffrn_reflns_theta_full 67.684
_diffrn_reflns_theta_max 76.910
_diffrn_reflns_theta_min 4.788
_diffrn_source 'Rotating-anode X-ray tube'
_diffrn_source_type 'Rigaku (Cu) X-ray Source'
_exptl_absorpt_coefficient_mu 0.630
_exptl_absorpt_correction_T_max 1.00000
_exptl_absorpt_correction_T_min 0.98301
_exptl_absorpt_correction_type multi-scan
_exptl_absorpt_process_details
;
CrysAlisPro 1.171.43.129a (Rigaku Oxford Diffraction, 2024)
Empirical absorption correction using spherical harmonics,
implemented in SCALE3 ABSPACK scaling algorithm.
;
_exptl_crystal_colour 'clear light colourless'
_exptl_crystal_colour_lustre clear
_exptl_crystal_colour_modifier light
_exptl_crystal_colour_primary colourless
_exptl_crystal_density_diffrn 1.221
_exptl_crystal_description cube
_exptl_crystal_F_000 672
_exptl_crystal_size_max 0.2
_exptl_crystal_size_mid 0.2
_exptl_crystal_size_min 0.2
_refine_diff_density_max 0.208
_refine_diff_density_min -0.230
_refine_diff_density_rms 0.035
_refine_ls_extinction_method none
_refine_ls_goodness_of_fit_ref 1.037
_refine_ls_hydrogen_treatment constr
_refine_ls_matrix_type full
_refine_ls_number_parameters 233
_refine_ls_number_reflns 3388
_refine_ls_number_restraints 52
_refine_ls_restrained_S_all 1.033
_refine_ls_R_factor_all 0.0408
_refine_ls_R_factor_gt 0.0376
_refine_ls_shift/su_max 0.000
_refine_ls_shift/su_mean 0.000
_refine_ls_structure_factor_coef Fsqd
_refine_ls_weighting_details 'w=1/[\s^2^(Fo^2^)+(0.0466P)^2^+0.5207P] where P=(Fo^2^+2Fc^2^)/3'
_refine_ls_weighting_scheme calc
_refine_ls_wR_factor_gt 0.0956
_refine_ls_wR_factor_ref 0.0979
_reflns_Friedel_coverage 0.000
_reflns_number_gt 3100
_reflns_number_total 3388
_reflns_threshold_expression 'I > 2\s(I)'
_cod_data_source_file d5sc01431j2.cif
_cod_data_source_block zfq-2-20240708_auto
_cod_depositor_comments 'Adding full bibliography for 1574745--1574746.cif.'
_cod_database_code 1574746
_shelx_shelxl_version_number 2014/7
_chemical_oxdiff_formula 'C H O N'
_shelx_space_group_comment
;
The symmetry employed for this shelxl refinement is uniquely defined
by the following loop, which should always be used as a source of
symmetry information in preference to the above space-group names.
They are only intended as comments.
;
_shelx_estimated_absorpt_t_max 0.884
_shelx_estimated_absorpt_t_min 0.884
_olex2_refinement_description
;
1. Fixed Uiso
 At 1.2 times of:
  All C(H) groups, All C(H,H) groups
 At 1.5 times of:
  All C(H,H,H) groups, All O(H) groups
2. Rigid bond restraints
 C19, C20
 with sigma for 1-2 distances of 0.001 and sigma for 1-3 distances of 0.002
3. Uiso/Uaniso restraints and constraints
C19 \\sim C22 \\sim C23 \\sim C22A \\sim C23A: within 2A with sigma of 0.01 and
sigma for terminal atoms of 0.02 within 2A
4. Same fragment restrains
{C19, C22A, C23A} sigma for 1-2: 0.01, 1-3: 0.02
as in
{C19, C22, C23}
5. Others
 Sof(C22A)=Sof(H22C)=Sof(H22D)=Sof(C23A)=Sof(H23A)=1-FVAR(1)
 Sof(C22)=Sof(H22A)=Sof(H22B)=Sof(C23)=Sof(H23)=FVAR(1)
 Sof(H18)=1-FVAR(2)
 Sof(H17)=FVAR(2)
6.a Ternary CH refined with riding coordinates:
 C12(H12)
6.b Secondary CH2 refined with riding coordinates:
 C9(H9A,H9B), C14(H14A,H14B), C15(H15A,H15B)
6.c Aromatic/amide H refined with riding coordinates:
 C2(H2), C3(H3), C5(H5), C6(H6), C23(H23), C23A(H23A)
6.d X=CH2 refined with riding coordinates:
 C22(H22A,H22B), C22A(H22C,H22D)
6.e Idealised Me refined as rotating group:
 C8(H8A,H8B,H8C), C20(H20A,H20B,H20C), C21(H21A,H21B,H21C)
6.f Idealised tetrahedral OH refined as rotating group:
 O17(H17), O18(H18)
;
_olex2_submission_special_instructions 'No special instructions were received'
_oxdiff_exptl_absorpt_empirical_details
;
Empirical correction (ABSPACK) includes:
- Absorption correction using spherical harmonics
- Frame scaling
;
_oxdiff_exptl_absorpt_empirical_full_max 1.071
_oxdiff_exptl_absorpt_empirical_full_min 0.922

loop_
_space_group_symop_operation_xyz
'x, y, z'
'-x, y+1/2, -z+1/2'
'-x, -y, -z'
'x, -y-1/2, z-1/2'

loop_
_atom_site_label
_atom_site_type_symbol
_atom_site_fract_x
_atom_site_fract_y
_atom_site_fract_z
_atom_site_U_iso_or_equiv
_atom_site_adp_type
_atom_site_occupancy
_atom_site_site_symmetry_order
_atom_site_calc_flag
_atom_site_refinement_flags_posn
_atom_site_refinement_flags_adp
_atom_site_refinement_flags_occupancy
_atom_site_disorder_assembly
_atom_site_disorder_group
C1 C 0.85115(11) 0.80327(7) 0.49428(9) 0.0219(2) Uani 1 1 d . . . . .
C2 C 0.91087(11) 0.79815(8) 0.61308(9) 0.0233(2) Uani 1 1 d . . . . .
H2 H 0.9261 0.8522 0.6567 0.028 Uiso 1 1 calc R U . . .
C3 C 0.94734(11) 0.71544(8) 0.66631(9) 0.0238(2) Uani 1 1 d . . . . .
H3 H 0.9874 0.7134 0.7462 0.029 Uiso 1 1 calc R U . . .
C4 C 0.92633(11) 0.63474(8) 0.60472(9) 0.0229(2) Uani 1 1 d . . . . .
C5 C 0.87163(11) 0.63916(7) 0.48688(9) 0.0226(2) Uani 1 1 d . . . . .
H5 H 0.8595 0.5850 0.4437 0.027 Uiso 1 1 calc R U . . .
C6 C 0.83528(12) 0.72129(8) 0.43303(9) 0.0232(2) Uani 1 1 d . . . . .
H6 H 0.7987 0.7229 0.3529 0.028 Uiso 1 1 calc R U . . .
C8 C 0.81638(15) 0.96652(8) 0.50802(12) 0.0356(3) Uani 1 1 d . . . . .
H8A H 0.7492 0.9597 0.5515 0.053 Uiso 1 1 calc R U . . .
H8B H 0.7880 1.0192 0.4581 0.053 Uiso 1 1 calc R U . . .
H8C H 0.9151 0.9753 0.5598 0.053 Uiso 1 1 calc R U . . .
C9 C 0.71714(13) 0.88791(8) 0.32295(10) 0.0273(3) Uani 1 1 d . . . . .
H9A H 0.7549 0.8454 0.2776 0.033 Uiso 1 1 calc R U . . .
H9B H 0.7188 0.9497 0.2924 0.033 Uiso 1 1 calc R U . . .
C10 C 0.95484(13) 0.54842(8) 0.66021(10) 0.0289(3) Uani 1 1 d . . . . .
C12 C 0.56134(12) 0.86239(8) 0.31144(9) 0.0240(2) Uani 1 1 d . . . . .
H12 H 0.5630 0.8059 0.3560 0.029 Uiso 1 1 calc R U . . .
C13 C 0.43848(12) 0.85248(8) 0.19400(9) 0.0239(2) Uani 1 1 d . . . . .
C14 C 0.33261(13) 0.89491(8) 0.25060(10) 0.0268(3) Uani 1 1 d . . . . .
H14A H 0.2684 0.9422 0.2044 0.032 Uiso 1 1 calc R U . . .
H14B H 0.2761 0.8496 0.2775 0.032 Uiso 1 1 calc R U . . .
C15 C 0.46412(13) 0.93297(8) 0.34442(9) 0.0268(3) Uani 1 1 d . . . . .
H15A H 0.4583 0.9245 0.4214 0.032 Uiso 1 1 calc R U . . .
H15B H 0.4877 0.9966 0.3320 0.032 Uiso 1 1 calc R U . . .
C16 C 0.46368(12) 0.91759(8) 0.10759(9) 0.0247(2) Uani 1 1 d . . . . .
C19 C 0.40255(14) 0.75518(8) 0.14120(9) 0.0291(3) Uani 1 1 d D U . . .
C22 C 0.4085(3) 0.63655(13) 0.28991(16) 0.0323(6) Uani 0.645(4) 1 d D U P A 1
H22A H 0.5085 0.6264 0.3007 0.039 Uiso 0.645(4) 1 calc R U P A 1
H22B H 0.3609 0.6032 0.3328 0.039 Uiso 0.645(4) 1 calc R U P A 1
C23 C 0.3359(3) 0.69701(14) 0.21551(17) 0.0264(5) Uani 0.645(4) 1 d D U P A 1
H23 H 0.2361 0.7055 0.2069 0.032 Uiso 0.645(4) 1 calc R U P A 1
C20 C 0.27199(14) 0.76040(10) 0.03308(12) 0.0396(3) Uani 1 1 d . U . . .
H20A H 0.1914 0.7910 0.0492 0.059 Uiso 1 1 calc R U . . .
H20B H 0.2422 0.6990 0.0054 0.059 Uiso 1 1 calc R U . . .
H20C H 0.2989 0.7945 -0.0245 0.059 Uiso 1 1 calc R U . . .
C21 C 0.53108(15) 0.71412(10) 0.11389(12) 0.0399(3) Uani 1 1 d . . . . .
H21A H 0.5510 0.7497 0.0543 0.060 Uiso 1 1 calc R U . . .
H21B H 0.5083 0.6515 0.0881 0.060 Uiso 1 1 calc R U . . .
H21C H 0.6166 0.7147 0.1817 0.060 Uiso 1 1 calc R U . . .
N7 N 0.81177(11) 0.88530(7) 0.44064(8) 0.0277(2) Uani 1 1 d . . . . .
N11 N 0.97631(14) 0.47915(8) 0.70442(10) 0.0418(3) Uani 1 1 d . . . . .
O17 O 0.58092(10) 0.91035(7) 0.08429(8) 0.0405(3) Uani 1 1 d . . . . .
H17 H 0.5792 0.9461 0.0315 0.061 Uiso 0.56(3) 1 calc R U P B 1
O18 O 0.36733(10) 0.97502(6) 0.06085(7) 0.0351(2) Uani 1 1 d . . . . .
H18 H 0.3933 1.0049 0.0134 0.053 Uiso 0.44(3) 1 calc R U P B 2
C22A C 0.3025(4) 0.6465(2) 0.2497(3) 0.0298(10) Uani 0.355(4) 1 d D U P A 2
H22C H 0.2095 0.6563 0.1959 0.036 Uiso 0.355(4) 1 calc R U P A 2
H22D H 0.3132 0.6060 0.3110 0.036 Uiso 0.355(4) 1 calc R U P A 2
C23A C 0.4160(5) 0.6890(2) 0.2395(3) 0.0237(9) Uani 0.355(4) 1 d D U P A 2
H23A H 0.5085 0.6788 0.2938 0.028 Uiso 0.355(4) 1 calc R U P A 2

loop_
_atom_site_aniso_label
_atom_site_aniso_U_11
_atom_site_aniso_U_22
_atom_site_aniso_U_33
_atom_site_aniso_U_23
_atom_site_aniso_U_13
_atom_site_aniso_U_12
C1 0.0191(5) 0.0228(5) 0.0248(5) 0.0024(4) 0.0083(4) 0.0010(4)
C2 0.0202(5) 0.0251(6) 0.0250(5) -0.0036(4) 0.0077(4) -0.0010(4)
C3 0.0185(5) 0.0321(6) 0.0199(5) 0.0012(4) 0.0048(4) 0.0007(4)
C4 0.0184(5) 0.0251(6) 0.0255(5) 0.0045(4) 0.0076(4) 0.0022(4)
C5 0.0199(5) 0.0225(5) 0.0253(5) -0.0011(4) 0.0069(4) -0.0003(4)
C6 0.0216(5) 0.0270(6) 0.0199(5) 0.0004(4) 0.0052(4) 0.0015(4)
C8 0.0437(7) 0.0219(6) 0.0406(7) 0.0002(5) 0.0127(6) 0.0029(5)
C9 0.0329(6) 0.0260(6) 0.0261(6) 0.0091(4) 0.0138(5) 0.0086(5)
C10 0.0286(6) 0.0310(7) 0.0280(6) 0.0047(5) 0.0102(5) 0.0038(5)
C12 0.0305(6) 0.0244(6) 0.0199(5) 0.0067(4) 0.0122(4) 0.0082(4)
C13 0.0294(6) 0.0247(6) 0.0208(5) 0.0052(4) 0.0122(4) 0.0060(4)
C14 0.0296(6) 0.0290(6) 0.0262(6) 0.0050(4) 0.0151(5) 0.0054(5)
C15 0.0330(6) 0.0278(6) 0.0230(5) 0.0030(4) 0.0137(5) 0.0085(5)
C16 0.0291(6) 0.0265(6) 0.0210(5) 0.0057(4) 0.0114(4) 0.0073(4)
C19 0.0424(7) 0.0269(6) 0.0217(5) 0.0021(5) 0.0153(5) 0.0027(5)
C22 0.0450(15) 0.0280(11) 0.0258(10) 0.0012(8) 0.0141(9) -0.0004(9)
C23 0.0279(12) 0.0280(11) 0.0247(10) -0.0002(8) 0.0105(9) 0.0013(9)
C20 0.0304(6) 0.0408(7) 0.0459(7) -0.0038(6) 0.0100(5) -0.0022(5)
C21 0.0392(7) 0.0400(8) 0.0344(7) -0.0127(6) 0.0034(5) 0.0116(6)
N7 0.0328(5) 0.0219(5) 0.0280(5) 0.0030(4) 0.0095(4) 0.0033(4)
N11 0.0519(7) 0.0344(6) 0.0407(6) 0.0140(5) 0.0168(5) 0.0100(5)
O17 0.0370(5) 0.0584(6) 0.0340(5) 0.0235(4) 0.0225(4) 0.0166(4)
O18 0.0405(5) 0.0377(5) 0.0309(5) 0.0169(4) 0.0167(4) 0.0164(4)
C22A 0.037(2) 0.0222(18) 0.0322(18) 0.0032(14) 0.0136(17) 0.0013(15)
C23A 0.028(2) 0.0207(17) 0.0225(17) 0.0012(14) 0.0087(15) 0.0027(15)

loop_
_atom_type_symbol
_atom_type_description
_atom_type_scat_dispersion_real
_atom_type_scat_dispersion_imag
_atom_type_scat_source
C C 0.0181 0.0091 'International Tables Vol C Tables 4.2.6.8 and 6.1.1.4'
H H 0.0000 0.0000 'International Tables Vol C Tables 4.2.6.8 and 6.1.1.4'
N N 0.0311 0.0180 'International Tables Vol C Tables 4.2.6.8 and 6.1.1.4'
O O 0.0492 0.0322 'International Tables Vol C Tables 4.2.6.8 and 6.1.1.4'

loop_
_geom_angle_atom_site_label_1
_geom_angle_atom_site_label_2
_geom_angle_atom_site_label_3
_geom_angle
_geom_angle_site_symmetry_1
_geom_angle_site_symmetry_3
_geom_angle_publ_flag
C6 C1 C2 117.44(10) . . ?
N7 C1 C2 121.05(10) . . ?
N7 C1 C6 121.51(10) . . ?
C1 C2 H2 119.7 . . ?
C3 C2 C1 120.65(10) . . ?
C3 C2 H2 119.7 . . ?
C2 C3 H3 119.4 . . ?
C2 C3 C4 121.15(10) . . ?
C4 C3 H3 119.4 . . ?
C3 C4 C5 118.71(10) . . ?
C3 C4 C10 121.21(10) . . ?
C5 C4 C10 120.04(10) . . ?
C4 C5 H5 119.7 . . ?
C6 C5 C4 120.54(10) . . ?
C6 C5 H5 119.7 . . ?
C1 C6 H6 119.3 . . ?
C5 C6 C1 121.44(10) . . ?
C5 C6 H6 119.3 . . ?
H8A C8 H8B 109.5 . . ?
H8A C8 H8C 109.5 . . ?
H8B C8 H8C 109.5 . . ?
N7 C8 H8A 109.5 . . ?
N7 C8 H8B 109.5 . . ?
N7 C8 H8C 109.5 . . ?
H9A C9 H9B 107.9 . . ?
C12 C9 H9A 109.2 . . ?
C12 C9 H9B 109.2 . . ?
N7 C9 H9A 109.2 . . ?
N7 C9 H9B 109.2 . . ?
N7 C9 C12 112.04(9) . . ?
N11 C10 C4 179.36(13) . . ?
C9 C12 H12 108.3 . . ?
C9 C12 C13 123.12(9) . . ?
C9 C12 C15 118.86(10) . . ?
C13 C12 H12 108.3 . . ?
C15 C12 H12 108.3 . . ?
C15 C12 C13 87.96(8) . . ?
C14 C13 C12 87.37(8) . . ?
C14 C13 C19 117.89(10) . . ?
C16 C13 C12 110.88(9) . . ?
C16 C13 C14 110.43(9) . . ?
C16 C13 C19 110.02(9) . . ?
C19 C13 C12 118.47(9) . . ?
C13 C14 H14A 113.8 . . ?
C13 C14 H14B 113.8 . . ?
H14A C14 H14B 111.0 . . ?
C15 C14 C13 89.06(8) . . ?
C15 C14 H14A 113.8 . . ?
C15 C14 H14B 113.8 . . ?
C12 C15 H15A 113.8 . . ?
C12 C15 H15B 113.8 . . ?
C14 C15 C12 88.94(9) . . ?
C14 C15 H15A 113.8 . . ?
C14 C15 H15B 113.8 . . ?
H15A C15 H15B 111.0 . . ?
O17 C16 C13 118.04(10) . . ?
O18 C16 C13 119.24(10) . . ?
O18 C16 O17 122.70(10) . . ?
C23 C19 C13 109.45(10) . . ?
C20 C19 C13 109.58(10) . . ?
C20 C19 C23 99.72(14) . . ?
C20 C19 C23A 124.8(2) . . ?
C21 C19 C13 111.65(10) . . ?
C21 C19 C23 116.41(13) . . ?
C21 C19 C20 109.31(10) . . ?
C21 C19 C23A 93.44(18) . . ?
C23A C19 C13 107.00(15) . . ?
H22A C22 H22B 120.0 . . ?
C23 C22 H22A 120.0 . . ?
C23 C22 H22B 120.0 . . ?
C19 C23 H23 117.8 . . ?
C22 C23 C19 124.3(2) . . ?
C22 C23 H23 117.8 . . ?
C19 C20 H20A 109.5 . . ?
C19 C20 H20B 109.5 . . ?
C19 C20 H20C 109.5 . . ?
H20A C20 H20B 109.5 . . ?
H20A C20 H20C 109.5 . . ?
H20B C20 H20C 109.5 . . ?
C19 C21 H21A 109.5 . . ?
C19 C21 H21B 109.5 . . ?
C19 C21 H21C 109.5 . . ?
H21A C21 H21B 109.5 . . ?
H21A C21 H21C 109.5 . . ?
H21B C21 H21C 109.5 . . ?
C1 N7 C8 119.23(10) . . ?
C1 N7 C9 119.99(9) . . ?
C8 N7 C9 116.89(9) . . ?
C16 O17 H17 109.5 . . ?
C16 O18 H18 109.5 . . ?
H22C C22A H22D 120.0 . . ?
C23A C22A H22C 120.0 . . ?
C23A C22A H22D 120.0 . . ?
C19 C23A H23A 119.3 . . ?
C22A C23A C19 121.4(4) . . ?
C22A C23A H23A 119.3 . . ?

loop_
_geom_bond_atom_site_label_1
_geom_bond_atom_site_label_2
_geom_bond_distance
_geom_bond_site_symmetry_2
_geom_bond_publ_flag
C1 C2 1.4135(15) . ?
C1 C6 1.4127(15) . ?
C1 N7 1.3768(14) . ?
C2 H2 0.9500 . ?
C2 C3 1.3803(16) . ?
C3 H3 0.9500 . ?
C3 C4 1.3966(16) . ?
C4 C5 1.3990(15) . ?
C4 C10 1.4336(16) . ?
C5 H5 0.9500 . ?
C5 C6 1.3759(15) . ?
C6 H6 0.9500 . ?
C8 H8A 0.9800 . ?
C8 H8B 0.9800 . ?
C8 H8C 0.9800 . ?
C8 N7 1.4567(16) . ?
C9 H9A 0.9900 . ?
C9 H9B 0.9900 . ?
C9 C12 1.5230(17) . ?
C9 N7 1.4658(15) . ?
C10 N11 1.1485(17) . ?
C12 H12 1.0000 . ?
C12 C13 1.5762(15) . ?
C12 C15 1.5481(15) . ?
C13 C14 1.5549(15) . ?
C13 C16 1.5226(15) . ?
C13 C19 1.5713(16) . ?
C14 H14A 0.9900 . ?
C14 H14B 0.9900 . ?
C14 C15 1.5390(17) . ?
C15 H15A 0.9900 . ?
C15 H15B 0.9900 . ?
C16 O17 1.2684(14) . ?
C16 O18 1.2597(14) . ?
C19 C23 1.551(2) . ?
C19 C20 1.5327(18) . ?
C19 C21 1.5227(18) . ?
C19 C23A 1.542(3) . ?
C22 H22A 0.9500 . ?
C22 H22B 0.9500 . ?
C22 C23 1.319(3) . ?
C23 H23 0.9500 . ?
C20 H20A 0.9800 . ?
C20 H20B 0.9800 . ?
C20 H20C 0.9800 . ?
C21 H21A 0.9800 . ?
C21 H21B 0.9800 . ?
C21 H21C 0.9800 . ?
O17 H17 0.8400 . ?
O18 H18 0.8400 . ?
C22A H22C 0.9500 . ?
C22A H22D 0.9500 . ?
C22A C23A 1.310(5) . ?
C23A H23A 0.9500 . ?

loop_
_geom_torsion_atom_site_label_1
_geom_torsion_atom_site_label_2
_geom_torsion_atom_site_label_3
_geom_torsion_atom_site_label_4
_geom_torsion
_geom_torsion_site_symmetry_1
_geom_torsion_site_symmetry_2
_geom_torsion_site_symmetry_3
_geom_torsion_site_symmetry_4
_geom_torsion_publ_flag
C1 C2 C3 C4 -0.06(16) . . . . ?
C2 C1 C6 C5 2.25(16) . . . . ?
C2 C1 N7 C8 -7.05(16) . . . . ?
C2 C1 N7 C9 -164.18(10) . . . . ?
C2 C3 C4 C5 2.07(16) . . . . ?
C2 C3 C4 C10 -175.70(10) . . . . ?
C3 C4 C5 C6 -1.90(16) . . . . ?
C4 C5 C6 C1 -0.28(16) . . . . ?
C6 C1 C2 C3 -2.07(15) . . . . ?
C6 C1 N7 C8 173.75(11) . . . . ?
C6 C1 N7 C9 16.62(15) . . . . ?
C9 C12 C13 C14 -142.77(11) . . . . ?
C9 C12 C13 C16 -31.89(14) . . . . ?
C9 C12 C13 C19 96.71(12) . . . . ?
C9 C12 C15 C14 146.56(10) . . . . ?
C10 C4 C5 C6 175.90(10) . . . . ?
C12 C9 N7 C1 72.23(13) . . . . ?
C12 C9 N7 C8 -85.42(13) . . . . ?
C12 C13 C14 C15 19.27(8) . . . . ?
C12 C13 C16 O17 59.73(14) . . . . ?
C12 C13 C16 O18 -121.50(12) . . . . ?
C12 C13 C19 C23 66.71(16) . . . . ?
C12 C13 C19 C20 175.11(10) . . . . ?
C12 C13 C19 C21 -63.64(12) . . . . ?
C12 C13 C19 C23A 37.2(2) . . . . ?
C13 C12 C15 C14 19.35(8) . . . . ?
C13 C14 C15 C12 -19.62(8) . . . . ?
C13 C19 C23 C22 -100.1(2) . . . . ?
C13 C19 C23A C22A 113.4(3) . . . . ?
C14 C13 C16 O17 154.88(11) . . . . ?
C14 C13 C16 O18 -26.35(15) . . . . ?
C14 C13 C19 C23 -36.47(16) . . . . ?
C14 C13 C19 C20 71.93(12) . . . . ?
C14 C13 C19 C21 -166.82(10) . . . . ?
C14 C13 C19 C23A -65.9(2) . . . . ?
C15 C12 C13 C14 -19.16(8) . . . . ?
C15 C12 C13 C16 91.72(10) . . . . ?
C15 C12 C13 C19 -139.68(10) . . . . ?
C16 C13 C14 C15 -92.06(10) . . . . ?
C16 C13 C19 C23 -164.29(14) . . . . ?
C16 C13 C19 C20 -55.90(12) . . . . ?
C16 C13 C19 C21 65.35(12) . . . . ?
C16 C13 C19 C23A 166.2(2) . . . . ?
C19 C13 C14 C15 140.31(10) . . . . ?
C19 C13 C16 O17 -73.28(14) . . . . ?
C19 C13 C16 O18 105.49(12) . . . . ?
C20 C19 C23 C22 145.04(19) . . . . ?
C20 C19 C23A C22A -16.3(4) . . . . ?
C21 C19 C23 C22 27.7(2) . . . . ?
C21 C19 C23A C22A -132.7(3) . . . . ?
N7 C1 C2 C3 178.69(10) . . . . ?
N7 C1 C6 C5 -178.52(10) . . . . ?
N7 C9 C12 C13 -175.38(9) . . . . ?
N7 C9 C12 C15 76.49(12) . . . . ?
